data_7222022
loop_
_publ_author_name
'Guo, Huadong'
'Yan, Yongnian'
'Wang, Nan'
'Guo, Xianmin'
'Zheng, Guoli'
'Qi, Yanjuan'

_publ_section_title
;
 A series of entangled coordination polymers assembled by a V-shaped
 bisimidazole ligand and various dicarboxylic acids: synthesis,
 characterization and luminescence properties
;
_journal_issue 34
_journal_name_full CrystEngComm
_journal_page_first 6512
_journal_paper_doi 10.1039/C5CE00903K
_journal_volume 17
_journal_year 2015
_chemical_formula_moiety 'C68 H48 N8 O12 S2 Zn2'
_chemical_formula_sum 'C68 H48 N8 O12 S2 Zn2'
_chemical_formula_weight 1364.00
_chemical_melting_point ?
_chemical_name_systematic
;
 ?
;
_space_group_IT_number 2
_symmetry_cell_setting triclinic
_symmetry_space_group_name_Hall '-P 1'
_symmetry_space_group_name_H-M 'P -1'
_atom_sites_solution_hydrogens geom
_atom_sites_solution_primary direct
_atom_sites_solution_secondary difmap
_audit_creation_method SHELXL-97
_audit_update_record
;
2015-05-06 deposited with the CCDC.
2015-07-31 downloaded from the CCDC.
;
_cell_angle_alpha 87.546(4)
_cell_angle_beta 89.132(4)
_cell_angle_gamma 84.732(4)
_cell_formula_units_Z 1
_cell_length_a 9.796(2)
_cell_length_b 12.414(3)
_cell_length_c 12.664(3)
_cell_measurement_reflns_used 7687
_cell_measurement_temperature 293(2)
_cell_measurement_theta_max 26.02
_cell_measurement_theta_min 1.61
_cell_volume 1532.0(6)
_computing_cell_refinement 'Bruker SMART'
_computing_data_collection 'Bruker SMART'
_computing_data_reduction 'Bruker SAINT'
_computing_molecular_graphics SHELXP-97
_computing_publication_material SHELXTL
_computing_structure_refinement 'SHELXL-97 (Sheldrick, 1997)'
_computing_structure_solution 'SHELXS-97 (Sheldrick, 1990)'
_diffrn_ambient_temperature 293(2)
_diffrn_detector_area_resol_mean 9.00cm
_diffrn_measured_fraction_theta_full 0.994
_diffrn_measured_fraction_theta_max 0.994
_diffrn_measurement_device_type 'CCD area detector'
_diffrn_measurement_method 'phi and omega scans'
_diffrn_radiation_monochromator graphite
_diffrn_radiation_source 'fine-focus sealed tube'
_diffrn_radiation_type MoK\a
_diffrn_radiation_wavelength 0.71073
_diffrn_reflns_av_R_equivalents 0.0195
_diffrn_reflns_av_sigmaI/netI 0.0438
_diffrn_reflns_limit_h_max 13
_diffrn_reflns_limit_h_min -12
_diffrn_reflns_limit_k_max 10
_diffrn_reflns_limit_k_min -16
_diffrn_reflns_limit_l_max 15
_diffrn_reflns_limit_l_min -16
_diffrn_reflns_number 11595
_diffrn_reflns_theta_full 28.46
_diffrn_reflns_theta_max 28.46
_diffrn_reflns_theta_min 1.61
_diffrn_standards_decay_% none
_diffrn_standards_interval_count none
_diffrn_standards_interval_time none
_diffrn_standards_number none
_exptl_absorpt_coefficient_mu 0.923
_exptl_absorpt_correction_T_max 0.850
_exptl_absorpt_correction_T_min 0.799
_exptl_absorpt_correction_type empirical
_exptl_absorpt_process_details SADABS
_exptl_crystal_colour colorless
_exptl_crystal_density_diffrn 1.478
_exptl_crystal_density_method 'not measured'
_exptl_crystal_description block
_exptl_crystal_F_000 700
_exptl_crystal_size_max 0.24
_exptl_crystal_size_mid 0.20
_exptl_crystal_size_min 0.18
_refine_diff_density_max 0.467
_refine_diff_density_min -0.379
_refine_diff_density_rms 0.111
_refine_ls_extinction_method none
_refine_ls_goodness_of_fit_ref 1.077
_refine_ls_hydrogen_treatment constr
_refine_ls_matrix_type full
_refine_ls_number_parameters 426
_refine_ls_number_reflns 7687
_refine_ls_number_restraints 0
_refine_ls_restrained_S_all 1.077
_refine_ls_R_factor_all 0.0724
_refine_ls_R_factor_gt 0.0432
_refine_ls_shift/su_max 0.002
_refine_ls_shift/su_mean 0.000
_refine_ls_structure_factor_coef Fsqd
_refine_ls_weighting_details 'calc w=1/[\s^2^(Fo^2^)+(0.0730P)^2^+0.1781P] where P=(Fo^2^+2Fc^2^)/3'
_refine_ls_weighting_scheme calc
_refine_ls_wR_factor_gt 0.1095
_refine_ls_wR_factor_ref 0.1372
_reflns_number_gt 5568
_reflns_number_total 7687
_reflns_threshold_expression >2sigma(I)
_cod_data_source_file c5ce00903k2.cif
_cod_data_source_block 1
_cod_depositor_comments
;
The following automatic conversions were performed:

'_chemical_melting_point' value 'not measured' was changed to '?' -
the value is undefined or not given.

Automatic conversion script
Id: cif_fix_values 3271 2015-04-21 07:52:19Z andrius 
;
_cod_original_cell_volume 1532.0(5)
_cod_original_sg_symbol_H-M p-1
_cod_database_code 7222022

loop_
_symmetry_equiv_pos_as_xyz
'x, y, z'
'-x, -y, -z'

loop_
_atom_site_label
_atom_site_type_symbol
_atom_site_fract_x
_atom_site_fract_y
_atom_site_fract_z
_atom_site_U_iso_or_equiv
_atom_site_adp_type
_atom_site_occupancy
_atom_site_symmetry_multiplicity
_atom_site_calc_flag
_atom_site_refinement_flags
_atom_site_disorder_group
C1 C 0.1268(3) 0.9465(2) 0.3066(2) 0.0421(6) Uani 1 1 d . .
C2 C 0.1077(3) 0.8355(2) 0.3528(2) 0.0457(7) Uani 1 1 d . .
C3 C 0.0766(4) 0.8225(3) 0.4596(3) 0.0609(9) Uani 1 1 d . .
H3 H 0.0694 0.8820 0.5022 0.073 Uiso 1 1 calc R .
C4 C 0.0568(4) 0.7220(4) 0.5017(4) 0.0825(14) Uani 1 1 d . .
H4 H 0.0377 0.7141 0.5737 0.099 Uiso 1 1 calc R .
C5 C 0.0640(5) 0.6314(4) 0.4412(5) 0.0986(18) Uani 1 1 d . .
C6 C 0.0963(5) 0.6454(3) 0.3343(5) 0.1011(17) Uani 1 1 d . .
H6 H 0.1029 0.5861 0.2914 0.121 Uiso 1 1 calc R .
C7 C 0.1184(4) 0.7463(3) 0.2917(3) 0.0716(11) Uani 1 1 d . .
H7 H 0.1410 0.7542 0.2204 0.086 Uiso 1 1 calc R .
C8' C 0.0249(13) 0.5426(13) 0.5255(18) 0.061(6) Uani 0.38(3) 1 d P 1
C8 C 0.0300(10) 0.5135(9) 0.4566(15) 0.085(5) Uani 0.62(3) 1 d P 2
C9 C 0.2748(3) 1.0515(2) -0.0437(2) 0.0408(6) Uani 1 1 d . .
C10 C 0.3199(3) 1.0376(2) -0.15633(19) 0.0380(6) Uani 1 1 d . .
C11 C 0.2286(3) 1.0053(3) -0.2288(2) 0.0508(8) Uani 1 1 d . .
H11 H 0.1399 0.9930 -0.2075 0.061 Uiso 1 1 calc R .
C12 C 0.2691(3) 0.9913(3) -0.3325(2) 0.0513(8) Uani 1 1 d . .
H12 H 0.2073 0.9689 -0.3802 0.062 Uiso 1 1 calc R .
C13 C 0.4010(3) 1.0103(2) -0.3672(2) 0.0393(6) Uani 1 1 d . .
C14 C 0.4902(3) 1.0458(2) -0.2944(2) 0.0379(6) Uani 1 1 d . .
H14 H 0.5776 1.0614 -0.3162 0.045 Uiso 1 1 calc R .
C15 C 0.4508(3) 1.0580(2) -0.1905(2) 0.0368(6) Uani 1 1 d . .
H15 H 0.5125 1.0801 -0.1426 0.044 Uiso 1 1 calc R .
C16 C 0.4397(3) 0.9930(2) -0.4775(2) 0.0426(7) Uani 1 1 d . .
H16 H 0.3730 0.9697 -0.5205 0.051 Uiso 1 1 calc R .
C17 C 0.2952(3) 1.1891(2) 0.3454(2) 0.0402(6) Uani 1 1 d . .
H17 H 0.2225 1.1636 0.3841 0.048 Uiso 1 1 calc R .
C18 C 0.4353(3) 1.2219(3) 0.2194(2) 0.0518(8) Uani 1 1 d . .
H18 H 0.4768 1.2232 0.1529 0.062 Uiso 1 1 calc R .
C19 C 0.4797(4) 1.2688(3) 0.3038(2) 0.0558(9) Uani 1 1 d . .
H19 H 0.5565 1.3073 0.3071 0.067 Uiso 1 1 calc R .
C20 C 0.3908(3) 1.2851(2) 0.4903(2) 0.0416(6) Uani 1 1 d . .
C21 C 0.2901(3) 1.2622(3) 0.5606(2) 0.0522(8) Uani 1 1 d . .
H21 H 0.2224 1.2195 0.5409 0.063 Uiso 1 1 calc R .
C22 C 0.2871(3) 1.3017(3) 0.6611(2) 0.0503(8) Uani 1 1 d . .
H22 H 0.2185 1.2846 0.7088 0.060 Uiso 1 1 calc R .
C23 C 0.3845(3) 1.3654(3) 0.6900(2) 0.0437(7) Uani 1 1 d . .
C24 C 0.4914(5) 1.3821(5) 0.6229(3) 0.0964(18) Uani 1 1 d . .
H24 H 0.5618 1.4213 0.6444 0.116 Uiso 1 1 calc R .
C25 C 0.4953(5) 1.3410(5) 0.5229(3) 0.0995(19) Uani 1 1 d . .
H25 H 0.5692 1.3514 0.4778 0.119 Uiso 1 1 calc R .
C26 C 0.5205(3) 1.3926(2) 0.8801(2) 0.0385(6) Uani 1 1 d . .
C27 C 0.5406(3) 1.2922(2) 0.9297(2) 0.0432(7) Uani 1 1 d . .
H27 H 0.4736 1.2440 0.9269 0.052 Uiso 1 1 calc R .
C28 C 0.6598(3) 1.2628(2) 0.9833(2) 0.0434(7) Uani 1 1 d . .
H28 H 0.6743 1.1946 1.0168 0.052 Uiso 1 1 calc R .
C29 C 0.7582(3) 1.3356(2) 0.9873(2) 0.0363(6) Uani 1 1 d . .
C30 C 0.7381(3) 1.4367(2) 0.9385(2) 0.0446(7) Uani 1 1 d . .
H30 H 0.8047 1.4851 0.9422 0.054 Uiso 1 1 calc R .
C31 C 0.6192(3) 1.4659(2) 0.8843(2) 0.0443(7) Uani 1 1 d . .
H31 H 0.6049 1.5340 0.8506 0.053 Uiso 1 1 calc R .
C32 C 0.9502(3) 1.2083(2) 1.0550(2) 0.0399(6) Uani 1 1 d . .
H32 H 0.9262 1.1474 1.0219 0.048 Uiso 1 1 calc R .
C33 C 0.9475(3) 1.3755(3) 1.1050(3) 0.0522(8) Uani 1 1 d . .
H33 H 0.9242 1.4490 1.1134 0.063 Uiso 1 1 calc R .
C34 C 1.0535(3) 1.3143(3) 1.1483(3) 0.0519(8) Uani 1 1 d . .
H34 H 1.1166 1.3391 1.1935 0.062 Uiso 1 1 calc R .
N1 N 0.3195(2) 1.17161(19) 0.24530(17) 0.0396(5) Uani 1 1 d . .
N2 N 0.3894(2) 1.2487(2) 0.38523(17) 0.0408(5) Uani 1 1 d . .
N3 N 0.8804(2) 1.30723(18) 1.04593(18) 0.0395(5) Uani 1 1 d . .
N4 N 1.0562(2) 1.20978(18) 1.11662(18) 0.0403(5) Uani 1 1 d . .
O1 O 0.1757(2) 0.94893(17) 0.21245(16) 0.0513(5) Uani 1 1 d . .
O2 O 0.0950(3) 1.02577(19) 0.3582(2) 0.0666(7) Uani 1 1 d . .
O3 O 0.3476(2) 1.09841(18) 0.01810(15) 0.0486(5) Uani 1 1 d . .
O4 O 0.1649(3) 1.01755(19) -0.01268(17) 0.0609(7) Uani 1 1 d . .
O5 O 0.2549(2) 1.38628(19) 0.87004(17) 0.0517(5) Uani 1 1 d . .
O6 O 0.3594(2) 1.54443(17) 0.78958(18) 0.0560(6) Uani 1 1 d . .
S1 S 0.36662(8) 1.42984(6) 0.81205(6) 0.04301(18) Uani 1 1 d . .
Zn1 Zn 0.20636(3) 1.08819(2) 0.14457(2) 0.03497(11) Uani 1 1 d . .

loop_
_atom_site_aniso_label
_atom_site_aniso_U_11
_atom_site_aniso_U_22
_atom_site_aniso_U_33
_atom_site_aniso_U_23
_atom_site_aniso_U_13
_atom_site_aniso_U_12
C1 0.0385(16) 0.0410(16) 0.0474(16) 0.0032(13) -0.0009(13) -0.0089(12)
C2 0.0443(17) 0.0444(17) 0.0489(17) 0.0068(13) 0.0064(13) -0.0113(13)
C3 0.059(2) 0.070(2) 0.054(2) 0.0150(17) 0.0054(16) -0.0155(18)
C4 0.071(3) 0.090(3) 0.084(3) 0.043(3) 0.014(2) -0.017(2)
C5 0.063(3) 0.065(3) 0.162(5) 0.059(3) 0.015(3) -0.012(2)
C6 0.115(4) 0.041(2) 0.148(5) 0.001(3) 0.029(4) -0.021(2)
C7 0.093(3) 0.044(2) 0.078(3) 0.0001(18) 0.022(2) -0.0149(19)
C8' 0.072(7) 0.047(8) 0.063(11) 0.022(6) 0.021(6) -0.009(5)
C8 0.092(6) 0.061(6) 0.098(11) 0.033(6) 0.032(5) -0.009(4)
C9 0.0583(19) 0.0336(14) 0.0287(13) -0.0011(10) 0.0095(12) 0.0039(13)
C10 0.0486(17) 0.0377(14) 0.0270(12) -0.0013(10) 0.0055(11) -0.0015(12)
C11 0.0446(18) 0.075(2) 0.0349(15) -0.0080(14) 0.0083(13) -0.0165(16)
C12 0.0440(18) 0.078(2) 0.0344(15) -0.0104(14) -0.0002(13) -0.0138(16)
C13 0.0425(16) 0.0473(16) 0.0270(12) -0.0005(11) 0.0019(11) 0.0021(12)
C14 0.0355(15) 0.0470(16) 0.0303(13) -0.0011(11) 0.0043(11) -0.0003(12)
C15 0.0393(15) 0.0412(15) 0.0294(12) -0.0048(10) -0.0032(11) 0.0019(12)
C16 0.0463(17) 0.0534(18) 0.0272(13) -0.0038(11) -0.0009(11) 0.0015(13)
C17 0.0438(16) 0.0442(16) 0.0338(13) -0.0043(11) 0.0009(12) -0.0086(13)
C18 0.059(2) 0.060(2) 0.0380(15) -0.0010(14) 0.0076(14) -0.0148(16)
C19 0.060(2) 0.068(2) 0.0435(17) -0.0042(15) 0.0090(15) -0.0274(18)
C20 0.0443(17) 0.0471(16) 0.0343(14) -0.0051(12) -0.0047(12) -0.0076(13)
C21 0.0519(19) 0.069(2) 0.0405(16) -0.0092(14) -0.0060(14) -0.0252(16)
C22 0.0494(19) 0.065(2) 0.0399(15) -0.0080(14) -0.0004(13) -0.0174(16)
C23 0.0416(16) 0.0519(18) 0.0393(15) -0.0105(12) -0.0044(12) -0.0079(13)
C24 0.079(3) 0.156(5) 0.070(3) -0.054(3) 0.019(2) -0.072(3)
C25 0.078(3) 0.172(5) 0.064(2) -0.055(3) 0.029(2) -0.077(3)
C26 0.0427(16) 0.0392(15) 0.0349(14) -0.0112(11) -0.0029(12) -0.0055(12)
C27 0.0436(17) 0.0386(15) 0.0498(17) -0.0092(12) -0.0006(13) -0.0133(13)
C28 0.0472(17) 0.0349(15) 0.0487(16) -0.0017(12) -0.0016(13) -0.0070(12)
C29 0.0372(15) 0.0352(14) 0.0369(13) -0.0097(11) -0.0012(11) -0.0018(11)
C30 0.0482(18) 0.0359(15) 0.0513(17) -0.0042(12) -0.0069(14) -0.0099(13)
C31 0.0507(18) 0.0359(15) 0.0471(16) -0.0009(12) -0.0077(14) -0.0072(13)
C32 0.0458(17) 0.0322(14) 0.0426(15) -0.0056(11) -0.0019(12) -0.0054(12)
C33 0.0501(19) 0.0395(17) 0.068(2) -0.0217(15) -0.0131(16) 0.0029(14)
C34 0.0497(19) 0.0439(17) 0.063(2) -0.0185(14) -0.0149(15) 0.0008(14)
N1 0.0440(14) 0.0416(13) 0.0330(11) -0.0026(9) 0.0023(10) -0.0019(10)
N2 0.0445(14) 0.0452(14) 0.0340(12) -0.0020(10) -0.0018(10) -0.0109(11)
N3 0.0399(13) 0.0348(12) 0.0439(13) -0.0085(10) -0.0044(10) -0.0006(10)
N4 0.0431(14) 0.0363(12) 0.0413(13) -0.0061(10) -0.0009(10) -0.0012(10)
O1 0.0649(15) 0.0442(12) 0.0447(12) 0.0082(9) 0.0066(10) -0.0109(10)
O2 0.0793(18) 0.0482(14) 0.0751(17) -0.0099(12) 0.0253(14) -0.0216(13)
O3 0.0577(13) 0.0596(13) 0.0281(10) -0.0071(9) -0.0012(9) -0.0011(10)
O4 0.0856(18) 0.0561(14) 0.0449(12) -0.0127(10) 0.0304(12) -0.0281(13)
O5 0.0440(12) 0.0592(14) 0.0535(13) -0.0158(10) 0.0049(10) -0.0073(10)
O6 0.0599(15) 0.0432(13) 0.0646(14) -0.0056(10) -0.0136(12) -0.0001(10)
S1 0.0426(4) 0.0439(4) 0.0433(4) -0.0113(3) -0.0041(3) -0.0031(3)
Zn1 0.0443(2) 0.03382(18) 0.02629(16) -0.00170(11) 0.00455(12) -0.00124(13)

loop_
_atom_type_symbol
_atom_type_description
_atom_type_scat_dispersion_real
_atom_type_scat_dispersion_imag
_atom_type_scat_source
C C 0.0033 0.0016 'International Tables Vol C Tables 4.2.6.8 and 6.1.1.4'
H H 0.0000 0.0000 'International Tables Vol C Tables 4.2.6.8 and 6.1.1.4'
N N 0.0061 0.0033 'International Tables Vol C Tables 4.2.6.8 and 6.1.1.4'
O O 0.0106 0.0060 'International Tables Vol C Tables 4.2.6.8 and 6.1.1.4'
S S 0.1246 0.1234 'International Tables Vol C Tables 4.2.6.8 and 6.1.1.4'
Zn Zn 0.2839 1.4301 'International Tables Vol C Tables 4.2.6.8 and 6.1.1.4'

loop_
_geom_angle_atom_site_label_1
_geom_angle_atom_site_label_2
_geom_angle_atom_site_label_3
_geom_angle
_geom_angle_site_symmetry_1
_geom_angle_site_symmetry_3
O2 C1 O1 125.0(3) . .
O2 C1 C2 119.9(3) . .
O1 C1 C2 115.1(3) . .
C7 C2 C3 119.0(3) . .
C7 C2 C1 121.6(3) . .
C3 C2 C1 119.4(3) . .
C4 C3 C2 119.6(4) . .
C4 C3 H3 120.2 . .
C2 C3 H3 120.2 . .
C3 C4 C5 122.4(4) . .
C3 C4 H4 118.8 . .
C5 C4 H4 118.8 . .
C4 C5 C6 117.4(4) . .
C4 C5 C8 136.5(9) . .
C6 C5 C8 105.7(9) . .
C4 C5 C8' 101.1(10) . .
C6 C5 C8' 141.5(10) . .
C8 C5 C8' 35.9(5) . .
C7 C6 C5 120.5(5) . .
C7 C6 H6 119.8 . .
C5 C6 H6 119.8 . .
C2 C7 C6 121.1(4) . .
C2 C7 H7 119.5 . .
C6 C7 H7 119.5 . .
C8' C8' C5 109(2) 2_566 .
C8 C8 C5 118(2) 2_566 .
O4 C9 O3 120.8(3) . .
O4 C9 C10 119.4(3) . .
O3 C9 C10 119.8(3) . .
O4 C9 Zn1 64.07(15) . .
O3 C9 Zn1 56.77(14) . .
C10 C9 Zn1 175.7(2) . .
C11 C10 C15 119.0(2) . .
C11 C10 C9 119.5(3) . .
C15 C10 C9 121.5(3) . .
C12 C11 C10 120.1(3) . .
C12 C11 H11 119.9 . .
C10 C11 H11 119.9 . .
C11 C12 C13 121.3(3) . .
C11 C12 H12 119.4 . .
C13 C12 H12 119.4 . .
C14 C13 C12 118.0(2) . .
C14 C13 C16 122.8(3) . .
C12 C13 C16 119.2(3) . .
C15 C14 C13 120.8(3) . .
C15 C14 H14 119.6 . .
C13 C14 H14 119.6 . .
C14 C15 C10 120.8(3) . .
C14 C15 H15 119.6 . .
C10 C15 H15 119.6 . .
C16 C16 C13 126.5(4) 2_674 .
C16 C16 H16 116.7 2_674 .
C13 C16 H16 116.7 . .
N1 C17 N2 111.3(3) . .
N1 C17 H17 124.3 . .
N2 C17 H17 124.3 . .
C19 C18 N1 110.1(3) . .
C19 C18 H18 125.0 . .
N1 C18 H18 125.0 . .
C18 C19 N2 106.5(3) . .
C18 C19 H19 126.8 . .
N2 C19 H19 126.8 . .
C21 C20 C25 119.0(3) . .
C21 C20 N2 120.5(3) . .
C25 C20 N2 120.5(3) . .
C20 C21 C22 120.8(3) . .
C20 C21 H21 119.6 . .
C22 C21 H21 119.6 . .
C23 C22 C21 119.9(3) . .
C23 C22 H22 120.0 . .
C21 C22 H22 120.0 . .
C22 C23 C24 119.6(3) . .
C22 C23 S1 119.3(2) . .
C24 C23 S1 121.1(2) . .
C23 C24 C25 120.2(3) . .
C23 C24 H24 119.9 . .
C25 C24 H24 119.9 . .
C20 C25 C24 120.1(3) . .
C20 C25 H25 120.0 . .
C24 C25 H25 120.0 . .
C27 C26 C31 120.8(3) . .
C27 C26 S1 119.5(2) . .
C31 C26 S1 119.7(2) . .
C26 C27 C28 119.9(3) . .
C26 C27 H27 120.0 . .
C28 C27 H27 120.0 . .
C27 C28 C29 119.3(3) . .
C27 C28 H28 120.3 . .
C29 C28 H28 120.3 . .
C30 C29 C28 121.0(3) . .
C30 C29 N3 119.2(2) . .
C28 C29 N3 119.8(2) . .
C31 C30 C29 119.7(3) . .
C31 C30 H30 120.1 . .
C29 C30 H30 120.1 . .
C30 C31 C26 119.3(3) . .
C30 C31 H31 120.4 . .
C26 C31 H31 120.4 . .
N4 C32 N3 110.9(2) . .
N4 C32 H32 124.6 . .
N3 C32 H32 124.6 . .
C34 C33 N3 105.6(3) . .
C34 C33 H33 127.2 . .
N3 C33 H33 127.2 . .
C33 C34 N4 110.6(3) . .
C33 C34 H34 124.7 . .
N4 C34 H34 124.7 . .
C17 N1 C18 105.7(2) . .
C17 N1 Zn1 127.8(2) . .
C18 N1 Zn1 126.53(19) . .
C17 N2 C19 106.5(2) . .
C17 N2 C20 125.9(2) . .
C19 N2 C20 127.6(2) . .
C32 N3 C33 107.4(2) . .
C32 N3 C29 126.5(2) . .
C33 N3 C29 126.1(2) . .
C32 N4 C34 105.6(2) . .
C32 N4 Zn1 127.15(19) . 1_656
C34 N4 Zn1 126.9(2) . 1_656
C1 O1 Zn1 118.80(19) . .
C9 O3 Zn1 93.18(17) . .
C9 O4 Zn1 86.36(18) . .
O6 S1 O5 118.45(14) . .
O6 S1 C26 107.46(13) . .
O5 S1 C26 108.98(14) . .
O6 S1 C23 107.58(15) . .
O5 S1 C23 107.89(14) . .
C26 S1 C23 105.78(14) . .
O1 Zn1 N4 124.13(10) . 1_454
O1 Zn1 N1 108.51(9) . .
N4 Zn1 N1 96.44(9) 1_454 .
O1 Zn1 O3 120.60(9) . .
N4 Zn1 O3 105.98(9) 1_454 .
N1 Zn1 O3 93.92(9) . .
O1 Zn1 O4 88.26(9) . .
N4 Zn1 O4 90.35(10) 1_454 .
N1 Zn1 O4 153.50(9) . .
O3 Zn1 O4 59.61(8) . .
O1 Zn1 C9 106.35(9) . .
N4 Zn1 C9 98.70(9) 1_454 .
N1 Zn1 C9 123.94(10) . .
O3 Zn1 C9 30.05(9) . .
O4 Zn1 C9 29.57(9) . .

loop_
_geom_bond_atom_site_label_1
_geom_bond_atom_site_label_2
_geom_bond_distance
_geom_bond_site_symmetry_2
C1 O2 1.219(4) .
C1 O1 1.278(3) .
C1 C2 1.500(4) .
C2 C7 1.373(5) .
C2 C3 1.387(4) .
C3 C4 1.366(5) .
C3 H3 0.9300 .
C4 C5 1.384(7) .
C4 H4 0.9300 .
C5 C6 1.393(7) .
C5 C8 1.534(12) .
C5 C8' 1.570(15) .
C6 C7 1.378(5) .
C6 H6 0.9300 .
C7 H7 0.9300 .
C8' C8' 1.39(4) 2_566
C8 C8 1.28(3) 2_566
C9 O4 1.244(4) .
C9 O3 1.262(4) .
C9 C10 1.499(4) .
C9 Zn1 2.516(3) .
C10 C11 1.388(4) .
C10 C15 1.389(4) .
C11 C12 1.379(4) .
C11 H11 0.9300 .
C12 C13 1.396(4) .
C12 H12 0.9300 .
C13 C14 1.392(4) .
C13 C16 1.461(4) .
C14 C15 1.376(4) .
C14 H14 0.9300 .
C15 H15 0.9300 .
C16 C16 1.327(6) 2_674
C16 H16 0.9300 .
C17 N1 1.310(3) .
C17 N2 1.351(3) .
C17 H17 0.9300 .
C18 C19 1.336(4) .
C18 N1 1.374(4) .
C18 H18 0.9300 .
C19 N2 1.378(4) .
C19 H19 0.9300 .
C20 C21 1.360(4) .
C20 C25 1.367(5) .
C20 N2 1.424(3) .
C21 C22 1.381(4) .
C21 H21 0.9300 .
C22 C23 1.358(4) .
C22 H22 0.9300 .
C23 C24 1.363(5) .
C23 S1 1.770(3) .
C24 C25 1.385(5) .
C24 H24 0.9300 .
C25 H25 0.9300 .
C26 C27 1.370(4) .
C26 C31 1.390(4) .
C26 S1 1.763(3) .
C27 C28 1.373(4) .
C27 H27 0.9300 .
C28 C29 1.383(4) .
C28 H28 0.9300 .
C29 C30 1.374(4) .
C29 N3 1.427(3) .
C30 C31 1.372(4) .
C30 H30 0.9300 .
C31 H31 0.9300 .
C32 N4 1.310(4) .
C32 N3 1.350(4) .
C32 H32 0.9300 .
C33 C34 1.339(4) .
C33 N3 1.372(4) .
C33 H33 0.9300 .
C34 N4 1.372(4) .
C34 H34 0.9300 .
N1 Zn1 2.072(2) .
N4 Zn1 2.032(2) 1_656
O1 Zn1 1.944(2) .
O3 Zn1 2.108(2) .
O4 Zn1 2.267(2) .
O5 S1 1.442(2) .
O6 S1 1.434(2) .
Zn1 N4 2.032(2) 1_454

loop_
_geom_torsion_atom_site_label_1
_geom_torsion_atom_site_label_2
_geom_torsion_atom_site_label_3
_geom_torsion_atom_site_label_4
_geom_torsion
_geom_torsion_site_symmetry_4
O2 C1 C2 C7 168.1(4) .
O1 C1 C2 C7 -11.2(5) .
O2 C1 C2 C3 -11.1(5) .
O1 C1 C2 C3 169.6(3) .
C7 C2 C3 C4 -0.3(6) .
C1 C2 C3 C4 178.9(3) .
C2 C3 C4 C5 -1.2(6) .
C3 C4 C5 C6 1.6(7) .
C3 C4 C5 C8 -169.9(7) .
C3 C4 C5 C8' -176.6(6) .
C4 C5 C6 C7 -0.6(8) .
C8 C5 C6 C7 173.4(5) .
C8' C5 C6 C7 176.6(9) .
C3 C2 C7 C6 1.3(6) .
C1 C2 C7 C6 -177.9(4) .
C5 C6 C7 C2 -0.8(7) .
C4 C5 C8' C8' 157.1(13) 2_566
C6 C5 C8' C8' -20.4(19) 2_566
C8 C5 C8' C8' -15.1(9) 2_566
C4 C5 C8 C8 6.2(18) 2_566
C6 C5 C8 C8 -166.0(13) 2_566
C8' C5 C8 C8 17.4(11) 2_566
O4 C9 C10 C11 11.5(4) .
O3 C9 C10 C11 -167.7(3) .
Zn1 C9 C10 C11 -132(3) .
O4 C9 C10 C15 -169.5(3) .
O3 C9 C10 C15 11.3(4) .
Zn1 C9 C10 C15 47(3) .
C15 C10 C11 C12 1.5(5) .
C9 C10 C11 C12 -179.5(3) .
C10 C11 C12 C13 -0.7(5) .
C11 C12 C13 C14 -1.1(5) .
C11 C12 C13 C16 179.2(3) .
C12 C13 C14 C15 2.3(4) .
C16 C13 C14 C15 -178.1(3) .
C13 C14 C15 C10 -1.5(4) .
C11 C10 C15 C14 -0.4(4) .
C9 C10 C15 C14 -179.4(2) .
C14 C13 C16 C16 0.5(6) 2_674
C12 C13 C16 C16 -179.9(4) 2_674
N1 C18 C19 N2 -0.6(4) .
C25 C20 C21 C22 4.9(6) .
N2 C20 C21 C22 -176.8(3) .
C20 C21 C22 C23 0.9(5) .
C21 C22 C23 C24 -5.7(6) .
C21 C22 C23 S1 171.6(3) .
C22 C23 C24 C25 4.6(8) .
S1 C23 C24 C25 -172.7(4) .
C21 C20 C25 C24 -5.9(7) .
N2 C20 C25 C24 175.7(4) .
C23 C24 C25 C20 1.2(9) .
C31 C26 C27 C28 -0.5(4) .
S1 C26 C27 C28 -179.6(2) .
C26 C27 C28 C29 0.4(4) .
C27 C28 C29 C30 0.2(4) .
C27 C28 C29 N3 177.8(3) .
C28 C29 C30 C31 -0.5(4) .
N3 C29 C30 C31 -178.2(3) .
C29 C30 C31 C26 0.4(5) .
C27 C26 C31 C30 0.2(4) .
S1 C26 C31 C30 179.3(2) .
N3 C33 C34 N4 1.0(4) .
N2 C17 N1 C18 0.3(3) .
N2 C17 N1 Zn1 -178.65(19) .
C19 C18 N1 C17 0.2(4) .
C19 C18 N1 Zn1 179.2(2) .
N1 C17 N2 C19 -0.7(3) .
N1 C17 N2 C20 177.9(3) .
C18 C19 N2 C17 0.7(4) .
C18 C19 N2 C20 -177.8(3) .
C21 C20 N2 C17 -1.3(5) .
C25 C20 N2 C17 177.0(4) .
C21 C20 N2 C19 177.0(3) .
C25 C20 N2 C19 -4.7(6) .
N4 C32 N3 C33 0.5(3) .
N4 C32 N3 C29 -178.5(2) .
C34 C33 N3 C32 -0.9(4) .
C34 C33 N3 C29 178.2(3) .
C30 C29 N3 C32 -145.7(3) .
C28 C29 N3 C32 36.6(4) .
C30 C29 N3 C33 35.4(4) .
C28 C29 N3 C33 -142.3(3) .
N3 C32 N4 C34 0.1(3) .
N3 C32 N4 Zn1 -172.92(19) 1_656
C33 C34 N4 C32 -0.7(4) .
C33 C34 N4 Zn1 172.4(2) 1_656
O2 C1 O1 Zn1 1.2(4) .
C2 C1 O1 Zn1 -179.54(19) .
O4 C9 O3 Zn1 -2.1(3) .
C10 C9 O3 Zn1 177.0(2) .
O3 C9 O4 Zn1 2.0(3) .
C10 C9 O4 Zn1 -177.2(2) .
C27 C26 S1 O6 167.0(2) .
C31 C26 S1 O6 -12.1(3) .
C27 C26 S1 O5 37.5(3) .
C31 C26 S1 O5 -141.6(2) .
C27 C26 S1 C23 -78.3(3) .
C31 C26 S1 C23 102.6(3) .
C22 C23 S1 O6 -119.3(3) .
C24 C23 S1 O6 58.0(4) .
C22 C23 S1 O5 9.5(3) .
C24 C23 S1 O5 -173.2(4) .
C22 C23 S1 C26 126.0(3) .
C24 C23 S1 C26 -56.6(4) .
C1 O1 Zn1 N4 -60.4(2) 1_454
C1 O1 Zn1 N1 51.3(2) .
C1 O1 Zn1 O3 157.7(2) .
C1 O1 Zn1 O4 -149.7(2) .
C1 O1 Zn1 C9 -173.3(2) .
C17 N1 Zn1 O1 -50.3(3) .
C18 N1 Zn1 O1 130.9(3) .
C17 N1 Zn1 N4 79.0(3) 1_454
C18 N1 Zn1 N4 -99.8(3) 1_454
C17 N1 Zn1 O3 -174.5(2) .
C18 N1 Zn1 O3 6.8(3) .
C17 N1 Zn1 O4 -177.2(2) .
C18 N1 Zn1 O4 4.1(4) .
C17 N1 Zn1 C9 -176.0(2) .
C18 N1 Zn1 C9 5.2(3) .
C9 O3 Zn1 O1 68.34(19) .
C9 O3 Zn1 N4 -79.59(18) 1_454
C9 O3 Zn1 N1 -177.44(17) .
C9 O3 Zn1 O4 1.17(16) .
C9 O4 Zn1 O1 -128.65(19) .
C9 O4 Zn1 N4 107.21(19) 1_454
C9 O4 Zn1 N1 1.9(3) .
C9 O4 Zn1 O3 -1.18(17) .
O4 C9 Zn1 O1 54.4(2) .
O3 C9 Zn1 O1 -123.52(17) .
C10 C9 Zn1 O1 -161(3) .
O4 C9 Zn1 N4 -75.09(19) 1_454
O3 C9 Zn1 N4 106.95(18) 1_454
C10 C9 Zn1 N4 69(3) 1_454
O4 C9 Zn1 N1 -178.96(17) .
O3 C9 Zn1 N1 3.1(2) .
C10 C9 Zn1 N1 -35(3) .
O4 C9 Zn1 O3 178.0(3) .
C10 C9 Zn1 O3 -38(3) .
O3 C9 Zn1 O4 -178.0(3) .
C10 C9 Zn1 O4 144(3) .
